data_7125499
loop_
_publ_author_name
'Shankland, N.'
'David, W. I.'
'Shankland, K.'
'Kennedy, A. R.'
'Frampton, C. S.'
'Florence, A. J.'

_publ_section_title
;
 Structural transformations in zopiclone.
;
_journal_issue 21
_journal_name_full 'Chemical communications (Cambridge, England)'
_journal_page_first 2204
_journal_page_last 2205
_journal_paper_doi 10.1039/b107075d
_journal_year 2001
_chemical_formula_sum 'C17 H21 Cl N6 O5'
_chemical_formula_weight 424.84
_chemical_name_common 'zopiclone dihydrate'
_chemical_name_systematic
; 
(6-(5-Chloro-2-pyridyl)-6,7-dihydro-7-oxo
-5H-pyrrolo(3,4-b)pyrazin-5-yl)-4-methyl-1-piperazine carboxylate dihydrate
;
_space_group_IT_number 14
_space_group_name_Hall '-P 2ybc'
_space_group_name_H-M_alt 'P 1 21/c 1'
_symmetry_cell_setting monoclinic
_symmetry_Int_Tables_number 14
_symmetry_space_group_name_H-M 'P 1 21/c 1'
_audit_creation_date 'Tue Jul 13 13:38:34 1999'
_audit_creation_method 'from TEXRAY.INF file'
_audit_update_record 'line edit July 2001'
_cell_angle_alpha 90
_cell_angle_beta 108.62(1)
_cell_angle_gamma 90
_cell_formula_units_Z 4
_cell_length_a 16.374(4)
_cell_length_b 7.030(3)
_cell_length_c 17.185(2)
_cell_measurement_reflns_used 25
_cell_measurement_temperature 123
_cell_measurement_theta_max 16.1
_cell_measurement_theta_min 10.9
_cell_volume 1874.6(10)
_computing_cell_refinement 'MSC/AFC Diffractometer Control'
_computing_data_collection 'MSC/AFC Diffractometer Control'
_computing_data_reduction teXsan
_computing_publication_material teXsan
_computing_structure_refinement teXsan
_computing_structure_solution SIR
_diffrn_ambient_temperature 123
_diffrn_measurement_device 'Rigaku AFC7S'
_diffrn_measurement_method 'omega/2-theta scans'
_diffrn_orient_matrix_UB_11 0.01527
_diffrn_orient_matrix_UB_12 0.02632
_diffrn_orient_matrix_UB_13 0.06014
_diffrn_orient_matrix_UB_21 0.05184
_diffrn_orient_matrix_UB_22 0.07301
_diffrn_orient_matrix_UB_23 -0.00165
_diffrn_orient_matrix_UB_31 -0.03511
_diffrn_orient_matrix_UB_32 0.11921
_diffrn_orient_matrix_UB_33 -0.01226
_diffrn_radiation_monochromator graphite
_diffrn_radiation_source 'X-ray tube'
_diffrn_radiation_type MoKalpha
_diffrn_radiation_wavelength 0.71069
_diffrn_reflns_av_R_equivalents 0.033
_diffrn_reflns_limit_h_max 20
_diffrn_reflns_limit_h_min 0
_diffrn_reflns_limit_k_max 8
_diffrn_reflns_limit_k_min 0
_diffrn_reflns_limit_l_max 20
_diffrn_reflns_limit_l_min -21
_diffrn_reflns_number 4577
_diffrn_reflns_reduction_process texsan
_diffrn_reflns_theta_max 27.02
_diffrn_reflns_theta_min 2.50
_diffrn_standards_decay_% -0.87
_diffrn_standards_interval_count 150
_diffrn_standards_number 3
_exptl_absorpt_coefficient_mu 0.249
_exptl_absorpt_correction_type none
_exptl_crystal_colour colourless
_exptl_crystal_density_diffrn 1.505
_exptl_crystal_description plate
_exptl_crystal_F_000 888.00
_exptl_crystal_preparation 'toluene solution'
_exptl_crystal_size_max 0.45
_exptl_crystal_size_mid 0.40
_exptl_crystal_size_min 0.15
_refine_diff_density_max 0.27
_refine_diff_density_min -0.26
_refine_ls_extinction_coef 0.40(11)x10^-6^
_refine_ls_extinction_method Zachariasen_type_2_Gaussian_isotropic
_refine_ls_goodness_of_fit_obs 1.370
_refine_ls_hydrogen_treatment refU
_refine_ls_matrix_type full
_refine_ls_number_constraints 0
_refine_ls_number_parameters 284
_refine_ls_number_reflns 2967
_refine_ls_number_restraints 0
_refine_ls_R_factor_all 0.0719
_refine_ls_R_factor_obs 0.0366
_refine_ls_shift/esd_max 0.0000
_refine_ls_structure_factor_coef F
_refine_ls_weighting_details 'w = 1/\s^2^(F)'
_refine_ls_weighting_scheme calc
_refine_ls_wR_factor_all 0.0502
_refine_ls_wR_factor_obs 0.0450
_reflns_number_observed 2967
_reflns_number_total 4427
_reflns_observed_criterion I>2.00\s(I)
_cod_data_source_file b107075d.txt
_cod_data_source_block Zopiclone_dihydrate
_cod_depositor_comments
;
The following automatic conversions were performed:

data item '_refine_ls_weighting_scheme' value '1/\s^2^(F)' was
changed to 'calc'. A new data item '_refine_ls_weighting_details' was
created with the value set to 'w = 1/\s^2^(F)'.

Automatic conversion script
Id: cif_fix_values 6909 2019-04-08 15:41:33Z antanas 
;
_cod_original_cell_volume 1874.7(9)
_cod_original_sg_symbol_H-M 'P 21/c     '
_cod_original_formula_sum 'C17 H21 Cl N6 O5 '
_cod_database_code 7125499

loop_
_symmetry_equiv_pos_as_xyz
'   +x,   +y,   +z'
'   -x,1/2+y,1/2-z'
'   -x,   -y,   -z'
'   +x,1/2-y,1/2+z'

loop_
_atom_site_aniso_label
_atom_site_aniso_U_11
_atom_site_aniso_U_22
_atom_site_aniso_U_33
_atom_site_aniso_U_12
_atom_site_aniso_U_13
_atom_site_aniso_U_23
Cl(1) 0.0255(3) 0.0439(3) 0.0181(2) -0.0099(2) 0.0014(2) -0.0050(2)
O(1) 0.0190(7) 0.0338(9) 0.0242(7) -0.0049(6) 0.0096(6) 0.0024(6)
O(2) 0.0121(6) 0.0190(7) 0.0204(7) 0.0016(5) 0.0040(5) -0.0002(6)
O(3) 0.0180(7) 0.0258(8) 0.0209(7) 0.0007(6) 0.0074(6) 0.0072(6)
O(4) 0.0238(8) 0.0257(8) 0.0316(8) -0.0007(7) 0.0069(7) 0.0024(7)
O(5) 0.0360(9) 0.0233(8) 0.0266(9) 0.0071(7) 0.0074(7) -0.0017(6)
N(1) 0.0164(8) 0.0148(8) 0.0190(8) -0.0010(6) 0.0054(6) -0.0010(6)
N(2) 0.0145(8) 0.0182(8) 0.0161(8) -0.0022(6) 0.0048(6) -0.0001(6)
N(3) 0.0163(8) 0.0207(9) 0.0276(9) -0.0010(7) 0.0024(7) -0.0038(7)
N(4) 0.0190(8) 0.0214(9) 0.0185(9) 0.0036(7) 0.0032(7) -0.0024(7)
N(5) 0.0140(8) 0.0232(9) 0.0189(8) 0.0010(7) 0.0040(7) 0.0043(7)
N(6) 0.0165(8) 0.0176(8) 0.0183(8) 0.0000(7) 0.0043(7) 0.0022(7)
C(1) 0.0169(9) 0.0149(9) 0.0223(10) -0.0010(8) 0.0057(8) -0.0014(8)
C(2) 0.021(1) 0.0184(10) 0.0164(9) -0.0004(8) 0.0022(8) -0.0029(8)
C(3) 0.023(1) 0.023(1) 0.0163(9) -0.0010(8) 0.0055(8) 0.0019(8)
C(4) 0.0188(10) 0.0187(10) 0.0198(9) -0.0022(8) 0.0070(8) 0.0014(8)
C(5) 0.0174(9) 0.0120(9) 0.0173(9) 0.0014(7) 0.0037(7) -0.0003(7)
C(6) 0.0144(9) 0.0158(9) 0.0232(10) 0.0004(8) 0.0048(8) 0.0007(8)
C(7) 0.0170(10) 0.0146(9) 0.0202(10) 0.0014(7) 0.0047(8) -0.0005(7)
C(8) 0.019(1) 0.025(1) 0.027(1) -0.0004(9) -0.0008(8) -0.0091(9)
C(9) 0.022(1) 0.023(1) 0.0197(10) 0.0046(9) -0.0010(8) -0.0056(8)
C(10) 0.0150(9) 0.0143(9) 0.0191(9) 0.0029(7) 0.0029(7) -0.0006(7)
C(11) 0.0144(9) 0.0163(9) 0.0157(9) 0.0016(7) 0.0045(7) 0.0019(7)
C(12) 0.0155(9) 0.023(1) 0.0135(9) 0.0000(8) 0.0043(7) -0.0023(8)
C(13) 0.0142(9) 0.025(1) 0.0224(10) 0.0027(8) 0.0055(8) 0.0074(8)
C(14) 0.0146(9) 0.020(1) 0.0220(10) -0.0012(8) 0.0039(8) 0.0023(8)
C(15) 0.0187(10) 0.0170(10) 0.0232(10) 0.0003(8) 0.0087(8) 0.0033(8)
C(16) 0.0178(10) 0.0183(10) 0.024(1) -0.0015(8) 0.0063(8) 0.0033(8)
C(17) 0.029(1) 0.026(1) 0.0185(10) 0.0011(9) 0.0042(8) -0.0012(9)

loop_
_atom_site_label
_atom_site_fract_x
_atom_site_fract_y
_atom_site_fract_z
_atom_site_U_iso_or_equiv
_atom_site_thermal_displace_type
Cl(1) 0.32666(3) 0.51653(9) 0.78951(3) 0.0304 Uij
O(1) -0.05583(9) 0.2021(2) 0.51841(9) 0.0250 Uij
O(2) 0.15230(8) 0.1558(2) 0.41374(8) 0.0175 Uij
O(3) 0.25585(9) 0.3537(2) 0.39900(8) 0.0213 Uij
O(4) 0.39850(10) 0.5946(2) 0.41334(9) 0.0275 Uij
O(5) 0.4556(1) 0.6112(2) 0.58572(10) 0.0292 Uij
N(1) 0.1979(1) 0.4132(2) 0.55650(10) 0.0168 Uij
N(2) 0.06502(10) 0.2932(2) 0.48418(10) 0.0163 Uij
N(3) -0.1339(1) 0.1635(2) 0.3330(1) 0.0226 Uij
N(4) -0.0041(1) 0.2768(2) 0.26323(10) 0.0203 Uij
N(5) 0.2911(1) 0.0806(2) 0.47523(10) 0.0190 Uij
N(6) 0.4025(1) -0.0343(2) 0.63280(10) 0.0177 Uij
C(1) 0.2585(1) 0.4620(3) 0.6263(1) 0.0182 Uij
C(2) 0.2474(1) 0.4385(3) 0.7021(1) 0.0193 Uij
C(3) 0.1722(1) 0.3577(3) 0.7071(1) 0.0209 Uij
C(4) 0.1089(1) 0.3058(3) 0.6355(1) 0.0189 Uij
C(5) 0.1251(1) 0.3381(3) 0.5616(1) 0.0160 Uij
C(6) -0.0189(1) 0.2304(3) 0.4685(1) 0.0181 Uij
C(7) -0.0540(1) 0.2142(3) 0.3769(1) 0.0176 Uij
C(8) -0.1474(1) 0.1717(3) 0.2518(1) 0.0253 Uij
C(9) -0.0847(1) 0.2302(3) 0.2178(1) 0.0234 Uij
C(10) 0.0090(1) 0.2640(3) 0.3437(1) 0.0168 Uij
C(11) 0.0922(1) 0.3048(3) 0.4105(1) 0.0155 Uij
C(12) 0.2373(1) 0.2111(3) 0.4294(1) 0.0175 Uij
C(13) 0.3848(1) 0.1008(3) 0.4958(1) 0.0207 Uij
C(14) 0.4253(1) 0.1257(3) 0.5884(1) 0.0195 Uij
C(15) 0.3084(1) -0.0474(3) 0.6114(1) 0.0192 Uij
C(16) 0.2663(1) -0.0758(3) 0.5196(1) 0.0201 Uij
C(17) 0.4403(1) -0.0059(3) 0.7219(1) 0.0254 Uij
H(1) 0.3092 0.5125 0.6192 0.015(5) Uij
H(2) 0.1636 0.3387 0.7592 0.023(6) Uij
H(3) 0.0589 0.2513 0.6376 0.041(7) Uij
H(4) -0.2021 0.1341 0.2167 0.033(7) Uij
H(5) -0.1000 0.2407 0.1564 0.028(6) Uij
H(6) 0.1159 0.4338 0.4061 0.011(5) Uij
H(7) 0.3968 0.2094 0.4673 0.021(6) Uij
H(8) 0.4103 -0.0165 0.4778 0.019(5) Uij
H(9) 0.4878 0.1315 0.6012 0.022(6) Uij
H(10) 0.4053 0.2501 0.6063 0.019(5) Uij
H(11) 0.2944 -0.1573 0.6402 0.020(5) Uij
H(12) 0.2846 0.0733 0.6285 0.019(5) Uij
H(13) 0.2865 -0.1942 0.5011 0.014(5) Uij
H(14) 0.2034 -0.0808 0.5071 0.022(6) Uij
H(15) 0.4206 0.1087 0.7413 0.026(6) Uij
H(16) 0.4270 -0.1145 0.7548 0.036(7) Uij
H(17) 0.5033 0.0015 0.7357 0.034(7) Uij
H(18) 0.4391 0.5282 0.4050 0.056(9) Uij
H(19) 0.3581 0.5229 0.4054 0.047(9) Uij
H(20) 0.4356 0.6172 0.5363 0.049(8) Uij
H(21) 0.4462 0.7225 0.6033 0.048(8) Uij

loop_
_atom_type_symbol
_atom_type_oxidation_number
_atom_type_number_in_cell
_atom_type_scat_dispersion_real
_atom_type_scat_dispersion_imag
_atom_type_scat_source
C 0 68 0.003 0.002 'International Tables'
H 0 84 0.000 0.000 'International Tables'
Cl 0 4 0.148 0.159 'International Tables'
N 0 24 0.006 0.003 'International Tables'
O 0 20 0.011 0.006 'International Tables'

loop_
_geom_angle_atom_site_label_1
_geom_angle_atom_site_label_2
_geom_angle_atom_site_label_3
_geom_angle
_geom_angle_publ_flag
C(11) O(2) C(12) 116.1(1) yes
C(1) N(1) C(5) 117.9(2) yes
C(5) N(2) C(6) 127.0(2) yes
C(5) N(2) C(11) 119.1(2) yes
C(6) N(2) C(11) 113.8(2) yes
C(7) N(3) C(8) 112.5(2) yes
C(9) N(4) C(10) 112.9(2) yes
C(12) N(5) C(13) 121.1(2) yes
C(12) N(5) C(16) 125.4(2) yes
C(13) N(5) C(16) 112.9(2) yes
C(14) N(6) C(15) 109.7(1) yes
C(14) N(6) C(17) 110.1(2) yes
C(15) N(6) C(17) 109.2(2) yes
N(1) C(1) C(2) 122.2(2) yes
Cl(1) C(2) C(1) 119.5(2) yes
Cl(1) C(2) C(3) 120.8(2) yes
C(1) C(2) C(3) 119.7(2) yes
C(2) C(3) C(4) 118.9(2) yes
C(3) C(4) C(5) 117.5(2) yes
N(1) C(5) N(2) 113.2(2) yes
N(1) C(5) C(4) 123.9(2) yes
N(2) C(5) C(4) 122.8(2) yes
O(1) C(6) N(2) 127.0(2) yes
O(1) C(6) C(7) 128.3(2) yes
N(2) C(6) C(7) 104.6(2) yes
N(3) C(7) C(6) 126.4(2) yes
N(3) C(7) C(10) 124.4(2) yes
C(6) C(7) C(10) 109.3(2) yes
N(3) C(8) C(9) 123.3(2) yes
N(4) C(9) C(8) 123.2(2) yes
N(4) C(10) C(7) 123.7(2) yes
N(4) C(10) C(11) 125.9(2) yes
C(7) C(10) C(11) 110.4(2) yes
O(2) C(11) N(2) 108.7(1) yes
O(2) C(11) C(10) 109.6(1) yes
N(2) C(11) C(10) 101.4(1) yes
O(2) C(12) O(3) 121.5(2) yes
O(2) C(12) N(5) 110.7(2) yes
O(3) C(12) N(5) 127.7(2) yes
N(5) C(13) C(14) 109.6(2) yes
N(6) C(14) C(13) 110.8(2) yes
N(6) C(15) C(16) 111.1(2) yes
N(5) C(16) C(15) 109.4(2) yes

loop_
_geom_bond_atom_site_label_1
_geom_bond_atom_site_label_2
_geom_bond_distance
_geom_bond_publ_flag
Cl(1) C(2) 1.731(2) yes
O(1) C(6) 1.213(2) yes
O(2) C(11) 1.427(2) yes
O(2) C(12) 1.387(2) yes
O(3) C(12) 1.213(2) yes
O(4) H(18) 0.861(2) no
O(4) H(19) 0.807(2) no
O(5) H(20) 0.808(2) no
O(5) H(21) 0.870(2) no
N(1) C(1) 1.335(2) yes
N(1) C(5) 1.332(2) yes
N(2) C(5) 1.415(2) yes
N(2) C(6) 1.386(2) yes
N(2) C(11) 1.471(2) yes
N(3) C(7) 1.334(2) yes
N(3) C(8) 1.342(3) yes
N(4) C(9) 1.342(3) yes
N(4) C(10) 1.333(3) yes
N(5) C(12) 1.340(2) yes
N(5) C(13) 1.467(2) yes
N(5) C(16) 1.467(3) yes
N(6) C(14) 1.473(3) yes
N(6) C(15) 1.468(2) yes
N(6) C(17) 1.470(3) yes
C(1) C(2) 1.381(3) yes
C(1) H(1) 0.945(2) no
C(2) C(3) 1.384(3) yes
C(3) C(4) 1.381(3) yes
C(3) H(2) 0.958(2) no
C(4) C(5) 1.396(3) yes
C(4) H(3) 0.915(2) no
C(6) C(7) 1.498(3) yes
C(7) C(10) 1.374(3) yes
C(8) C(9) 1.395(3) yes
C(8) H(4) 0.944(2) no
C(9) H(5) 1.007(2) no
C(10) C(11) 1.502(3) yes
C(11) H(6) 0.999(2) no
C(13) C(14) 1.526(3) yes
C(13) H(7) 0.961(2) no
C(13) H(8) 1.016(2) no
C(14) H(9) 0.976(2) no
C(14) H(10) 1.015(2) no
C(15) C(16) 1.520(3) yes
C(15) H(11) 0.983(2) no
C(15) H(12) 1.015(2) no
C(16) H(13) 0.985(2) no
C(16) H(14) 0.983(2) no
C(17) H(15) 0.966(2) no
C(17) H(16) 1.015(2) no
C(17) H(17) 0.982(2) no
